data_7046122
loop_
_publ_author_name
'Azpeitia, S.'
'Prieto, U.'
'San Sebasti\'an, E'
'Rodr\'iguez-Di\'eguez, A'
'Garralda, M. A.'
'Huertos, M. A.'

_publ_section_title
;
 Alkene-alkyl interconversion: an experimental and computational study of
 the olefin insertion and \b-hydride elimination processes.
;
_journal_issue 19
_journal_name_full 'Dalton transactions (Cambridge, England : 2003)'
_journal_page_first 6808
_journal_page_last 6818
_journal_paper_doi 10.1039/c8dt00448j
_journal_volume 47
_journal_year 2018
_chemical_formula_sum 'C55 H41 B F23.71 Ir S2 Si'
_chemical_formula_weight 1447.59
_space_group_crystal_system triclinic
_space_group_IT_number 2
_space_group_name_Hall '-P 1'
_space_group_name_H-M_alt 'P -1'
_symmetry_space_group_name_Hall '-P 1'
_symmetry_space_group_name_H-M 'P -1'
_atom_sites_solution_hydrogens geom
_audit_creation_method SHELXL-2016/6
_audit_update_record
;
2017-07-30 deposited with the CCDC.
2018-04-26 downloaded from the CCDC.
;
_cell_angle_alpha 73.970(2)
_cell_angle_beta 89.285(2)
_cell_angle_gamma 81.529(2)
_cell_formula_units_Z 2
_cell_length_a 12.2683(5)
_cell_length_b 12.4775(5)
_cell_length_c 19.1517(9)
_cell_measurement_reflns_used 46519
_cell_measurement_temperature 100(2)
_cell_measurement_theta_max 28.74
_cell_measurement_theta_min 2.21
_cell_volume 2785.7(2)
_computing_cell_refinement 'Bruker Apex II'
_computing_data_collection 'Bruker ApexII'
_computing_data_reduction 'Bruker Apex II'
_computing_molecular_graphics 'Mercury 3.8'
_computing_publication_material 'SHELXL-2016/6 (Sheldrick, 2016)'
_computing_structure_refinement 'SHELXL-2016/6 (Sheldrick, 2016)'
_computing_structure_solution 'SHELXS-2016/6 (Sheldrick, 2016)'
_diffrn_ambient_temperature 100(2)
_diffrn_measured_fraction_theta_full 0.999
_diffrn_measured_fraction_theta_max 0.994
_diffrn_measurement_device_type 'Bruker D8 Venture'
_diffrn_measurement_method 'Phi and Omega Scans'
_diffrn_radiation_type MoK\a
_diffrn_radiation_wavelength 0.71069
_diffrn_reflns_av_R_equivalents 0.0456
_diffrn_reflns_av_unetI/netI 0.0268
_diffrn_reflns_Laue_measured_fraction_full 0.999
_diffrn_reflns_Laue_measured_fraction_max 0.994
_diffrn_reflns_limit_h_max 16
_diffrn_reflns_limit_h_min -15
_diffrn_reflns_limit_k_max 16
_diffrn_reflns_limit_k_min -16
_diffrn_reflns_limit_l_max 25
_diffrn_reflns_limit_l_min -25
_diffrn_reflns_number 76849
_diffrn_reflns_point_group_measured_fraction_full 0.999
_diffrn_reflns_point_group_measured_fraction_max 0.994
_diffrn_reflns_theta_full 25.240
_diffrn_reflns_theta_max 28.786
_diffrn_reflns_theta_min 2.214
_diffrn_source 'fine-focus sealed tube'
_exptl_absorpt_coefficient_mu 2.610
_exptl_absorpt_correction_T_max 0.746
_exptl_absorpt_correction_T_min 0.589
_exptl_absorpt_correction_type empirical
_exptl_absorpt_process_details 'Bruker SADABS (Bruker, 1999)'
_exptl_crystal_colour white
_exptl_crystal_density_diffrn 1.726
_exptl_crystal_description prismatic
_exptl_crystal_F_000 1425
_refine_diff_density_max 6.159
_refine_diff_density_min -4.202
_refine_diff_density_rms 0.275
_refine_ls_extinction_method none
_refine_ls_goodness_of_fit_ref 1.040
_refine_ls_hydrogen_treatment constr
_refine_ls_matrix_type full
_refine_ls_number_parameters 1076
_refine_ls_number_reflns 14426
_refine_ls_number_restraints 1683
_refine_ls_restrained_S_all 1.089
_refine_ls_R_factor_all 0.1023
_refine_ls_R_factor_gt 0.0893
_refine_ls_shift/su_max 0.001
_refine_ls_shift/su_mean 0.000
_refine_ls_structure_factor_coef Fsqd
_refine_ls_weighting_details 'w=1/[\s^2^(Fo^2^)+(0.1460P)^2^+43.5503P] where P=(Fo^2^+2Fc^2^)/3'
_refine_ls_weighting_scheme calc
_refine_ls_wR_factor_gt 0.2320
_refine_ls_wR_factor_ref 0.2467
_reflns_Friedel_coverage 0.000
_reflns_number_gt 12675
_reflns_number_total 14426
_reflns_threshold_expression 'I > 2\s(I)'
_cod_data_source_file c8dt00448j2.cif
_cod_data_source_block Compound6
_cod_depositor_comments
;
The following automatic conversions were performed:

'_exptl_absorpt_correction_type' value 'Empirical' changed to
'empirical' according to
/home/data/users/saulius/crontab/automatic-downloads/rss-feeds/RSC/lib/dictionaries/cif_core.dic
dictionary named 'cif_core.dic' version 2.4.2 from 2011-04-26.

Automatic conversion script
Id: cif_fix_values 4973 2017-02-22 13:04:09Z antanas 

 Adding full bibliography for 7046120--7046122.cif.
;
_cod_database_code 7046122
_shelx_shelxl_version_number 2016/6
_shelx_space_group_comment
;
The symmetry employed for this shelxl refinement is uniquely defined
by the following loop, which should always be used as a source of
symmetry information in preference to the above space-group names.
They are only intended as comments.
;

loop_
_space_group_symop_operation_xyz
'x, y, z'
'-x, -y, -z'

loop_
_atom_site_label
_atom_site_type_symbol
_atom_site_fract_x
_atom_site_fract_y
_atom_site_fract_z
_atom_site_U_iso_or_equiv
_atom_site_adp_type
_atom_site_occupancy
_atom_site_site_symmetry_order
_atom_site_calc_flag
_atom_site_refinement_flags_posn
_atom_site_refinement_flags_adp
_atom_site_refinement_flags_occupancy
_atom_site_disorder_assembly
_atom_site_disorder_group
Ir1 Ir 0.66548(3) 0.55213(2) 0.25044(2) 0.02800(12) Uani 1 1 d . . . . .
S1 S 0.6143(3) 0.7430(3) 0.16228(19) 0.0257(7) Uani 0.535(4) 1 d . . P A 1
S2 S 0.6949(4) 0.6465(3) 0.34081(19) 0.0307(8) Uani 0.535(4) 1 d . . P A 1
Si1 Si 0.8381(3) 0.5720(3) 0.21667(19) 0.0184(7) Uani 0.535(4) 1 d . . P A 1
C10 C 0.9364(13) 0.4431(15) 0.2131(9) 0.034(3) Uani 0.535(4) 1 d . U P A 1
H10A H 0.905859 0.406444 0.181573 0.050 Uiso 0.535(4) 1 calc R U P A 1
H10B H 1.005418 0.464844 0.194727 0.050 Uiso 0.535(4) 1 calc R U P A 1
H10C H 0.948069 0.392230 0.261008 0.050 Uiso 0.535(4) 1 calc R U P A 1
C12 C 0.7305(16) 0.7540(14) 0.1050(9) 0.023(2) Uani 0.535(4) 1 d . U P A 1
C13 C 0.7175(13) 0.8369(13) 0.0377(8) 0.028(2) Uani 0.535(4) 1 d . U P A 1
H13 H 0.650722 0.884323 0.024501 0.033 Uiso 0.535(4) 1 calc R U P A 1
C14 C 0.8045(15) 0.8470(16) -0.0086(9) 0.028(2) Uani 0.535(4) 1 d . U P A 1
H14 H 0.798181 0.904998 -0.051636 0.034 Uiso 0.535(4) 1 calc R U P A 1
C15 C 0.9006(14) 0.7719(14) 0.0084(8) 0.031(2) Uani 0.535(4) 1 d . U P A 1
H15 H 0.957443 0.777223 -0.024369 0.037 Uiso 0.535(4) 1 calc R U P A 1
C16 C 0.9140(13) 0.6872(13) 0.0749(8) 0.029(2) Uani 0.535(4) 1 d . U P A 1
H16 H 0.979448 0.637154 0.086299 0.034 Uiso 0.535(4) 1 calc R U P A 1
C17 C 0.8274(13) 0.6789(14) 0.1241(9) 0.024(2) Uani 0.535(4) 1 d . U P A 1
C18 C 0.8989(13) 0.6426(13) 0.2783(8) 0.029(2) Uani 0.535(4) 1 d . U P A 1
C19 C 1.0084(16) 0.6693(17) 0.2719(11) 0.042(3) Uani 0.535(4) 1 d . U P A 1
H19 H 1.053476 0.647100 0.237468 0.050 Uiso 0.535(4) 1 calc R U P A 1
C21 C 0.9787(18) 0.7655(18) 0.3655(11) 0.041(3) Uani 0.535(4) 1 d . U P A 1
H21 H 1.002305 0.810324 0.392098 0.050 Uiso 0.535(4) 1 calc R U P A 1
C20 C 1.0497(17) 0.7268(18) 0.3151(11) 0.045(3) Uani 0.535(4) 1 d . U P A 1
H20 H 1.122480 0.740045 0.311471 0.054 Uiso 0.535(4) 1 calc R U P A 1
C22 C 0.8768(18) 0.7361(17) 0.3739(10) 0.036(2) Uani 0.535(4) 1 d . U P A 1
H22 H 0.832523 0.753538 0.410165 0.043 Uiso 0.535(4) 1 calc R U P A 1
C23 C 0.5346(15) 0.8403(14) 0.2061(10) 0.038(3) Uani 0.535(4) 1 d . U P A 1
H23A H 0.476970 0.804805 0.233176 0.056 Uiso 0.535(4) 1 calc R U P A 1
H23B H 0.582084 0.860338 0.238373 0.056 Uiso 0.535(4) 1 calc R U P A 1
H23C H 0.502727 0.907073 0.169727 0.056 Uiso 0.535(4) 1 calc R U P A 1
C24 C 0.8386(18) 0.680(3) 0.3286(19) 0.025(3) Uani 0.535(4) 1 d . U P A 1
C30 C 0.706(2) 0.550(2) 0.4278(13) 0.045(5) Uani 0.535(4) 1 d . U P A 1
H30A H 0.636061 0.525364 0.440556 0.068 Uiso 0.535(4) 1 calc R U P A 1
H30B H 0.759980 0.485515 0.427490 0.068 Uiso 0.535(4) 1 calc R U P A 1
H30C H 0.728621 0.585015 0.462657 0.068 Uiso 0.535(4) 1 calc R U P A 1
C2 C 0.6509(14) 0.4126(14) 0.2101(10) 0.034(2) Uani 0.535(4) 1 d . U P A 1
H2 H 0.721005 0.379519 0.194199 0.041 Uiso 0.535(4) 1 calc R U P A 1
C7 C 0.5074(15) 0.4808(16) 0.3156(11) 0.039(2) Uani 0.535(4) 1 d . U P A 1
H7 H 0.506593 0.479741 0.366930 0.047 Uiso 0.535(4) 1 calc R U P A 1
C3 C 0.5898(16) 0.3258(16) 0.2600(11) 0.042(2) Uani 0.535(4) 1 d . U P A 1
H3A H 0.642278 0.272576 0.294837 0.050 Uiso 0.535(4) 1 calc R U P A 1
H3B H 0.558307 0.284333 0.231313 0.050 Uiso 0.535(4) 1 calc R U P A 1
C8 C 0.4728(15) 0.5383(17) 0.1474(11) 0.042(3) Uani 0.535(4) 1 d . U P A 1
H8A H 0.443880 0.467605 0.155940 0.051 Uiso 0.535(4) 1 calc R U P A 1
H8B H 0.455013 0.580328 0.097148 0.051 Uiso 0.535(4) 1 calc R U P A 1
C6 C 0.4653(16) 0.5886(19) 0.2658(12) 0.047(3) Uani 0.535(4) 1 d . U P A 1
H6 H 0.443541 0.647610 0.290208 0.057 Uiso 0.535(4) 1 calc R U P A 1
C5 C 0.4093(17) 0.6090(19) 0.1990(12) 0.048(3) Uani 0.535(4) 1 d . U P A 1
H5A H 0.401484 0.688865 0.174074 0.057 Uiso 0.535(4) 1 calc R U P A 1
H5B H 0.335938 0.588799 0.207687 0.057 Uiso 0.535(4) 1 calc R U P A 1
C4 C 0.495(2) 0.377(2) 0.3026(14) 0.041(3) Uani 0.535(4) 1 d . U P A 1
H4A H 0.426466 0.386692 0.275661 0.049 Uiso 0.535(4) 1 calc R U P A 1
H4B H 0.489541 0.322021 0.349071 0.049 Uiso 0.535(4) 1 calc R U P A 1
C1 C 0.599(2) 0.511(2) 0.1571(18) 0.033(3) Uani 0.535(4) 1 d . U P A 1
H1 H 0.639182 0.533674 0.112182 0.040 Uiso 0.535(4) 1 calc R U P A 1
Si01 Si 0.6666(3) 0.7413(3) 0.2117(2) 0.0175(8) Uani 0.465(4) 1 d . . P A 2
S101 S 0.8188(3) 0.5491(3) 0.1574(2) 0.0226(8) Uani 0.465(4) 1 d . . P A 2
S102 S 0.8047(4) 0.5442(3) 0.3362(2) 0.0309(10) Uani 0.465(4) 1 d . . P A 2
C110 C 0.9534(13) 0.5428(17) 0.1964(11) 0.031(3) Uani 0.465(4) 1 d . U P A 2
H11A H 0.975607 0.469235 0.229072 0.047 Uiso 0.465(4) 1 calc R U P A 2
H11B H 1.005472 0.557100 0.158324 0.047 Uiso 0.465(4) 1 calc R U P A 2
H11C H 0.950676 0.598592 0.222476 0.047 Uiso 0.465(4) 1 calc R U P A 2
C112 C 0.7304(19) 0.7760(17) 0.1190(11) 0.024(3) Uani 0.465(4) 1 d . U P A 2
C113 C 0.7163(14) 0.8838(15) 0.0710(9) 0.027(2) Uani 0.465(4) 1 d . U P A 2
H113 H 0.672865 0.942827 0.083603 0.032 Uiso 0.465(4) 1 calc R U P A 2
C114 C 0.7670(15) 0.9036(16) 0.0040(9) 0.028(2) Uani 0.465(4) 1 d . U P A 2
H114 H 0.752603 0.974418 -0.029347 0.033 Uiso 0.465(4) 1 calc R U P A 2
C115 C 0.8382(17) 0.8189(17) -0.0133(10) 0.026(2) Uani 0.465(4) 1 d . U P A 2
H115 H 0.877094 0.834294 -0.055998 0.031 Uiso 0.465(4) 1 calc R U P A 2
C116 C 0.8514(14) 0.7122(15) 0.0328(9) 0.027(2) Uani 0.465(4) 1 d . U P A 2
H116 H 0.894886 0.653443 0.019855 0.032 Uiso 0.465(4) 1 calc R U P A 2
C117 C 0.7985(15) 0.6917(15) 0.1002(10) 0.023(2) Uani 0.465(4) 1 d . U P A 2
C123 C 0.6274(18) 0.8589(15) 0.2015(10) 0.034(4) Uani 0.465(4) 1 d . U P A 2
H12A H 0.565657 0.882031 0.167611 0.051 Uiso 0.465(4) 1 calc R U P A 2
H12B H 0.604893 0.871304 0.247164 0.051 Uiso 0.465(4) 1 calc R U P A 2
H12C H 0.685246 0.901987 0.182811 0.051 Uiso 0.465(4) 1 calc R U P A 2
C119 C 0.7660(13) 0.7742(13) 0.2740(8) 0.023(2) Uani 0.465(4) 1 d . U P A 2
C125 C 0.9111(18) 0.7011(19) 0.3713(11) 0.032(3) Uani 0.465(4) 1 d . U P A 2
H125 H 0.955987 0.640462 0.402214 0.039 Uiso 0.465(4) 1 calc R U P A 2
C122 C 0.9285(17) 0.8089(18) 0.3647(10) 0.033(3) Uani 0.465(4) 1 d . U P A 2
H122 H 0.981537 0.821295 0.394632 0.039 Uiso 0.465(4) 1 calc R U P A 2
C120 C 0.7873(16) 0.8833(15) 0.2685(10) 0.030(3) Uani 0.465(4) 1 d . U P A 2
H120 H 0.747462 0.944189 0.234594 0.036 Uiso 0.465(4) 1 calc R U P A 2
C121 C 0.8678(17) 0.9025(17) 0.3135(11) 0.034(3) Uani 0.465(4) 1 d . U P A 2
H121 H 0.881096 0.975323 0.309637 0.041 Uiso 0.465(4) 1 calc R U P A 2
C118 C 0.819(2) 0.682(4) 0.328(2) 0.029(3) Uani 0.465(4) 1 d . U P A 2
C130 C 0.742(3) 0.514(3) 0.4225(14) 0.044(6) Uani 0.465(4) 1 d . U P A 2
H13A H 0.726944 0.437476 0.435814 0.066 Uiso 0.465(4) 1 calc R U P A 2
H13B H 0.790082 0.523767 0.458397 0.066 Uiso 0.465(4) 1 calc R U P A 2
H13C H 0.673496 0.564263 0.419678 0.066 Uiso 0.465(4) 1 calc R U P A 2
C01 C 0.581(2) 0.529(3) 0.155(2) 0.033(3) Uani 0.465(4) 1 d . U P A 2
H01 H 0.585312 0.590451 0.110395 0.040 Uiso 0.465(4) 1 calc R U P A 2
C02 C 0.5041(16) 0.5570(18) 0.2014(11) 0.036(2) Uani 0.465(4) 1 d . U P A 2
H02 H 0.463172 0.633320 0.183177 0.043 Uiso 0.465(4) 1 calc R U P A 2
C03 C 0.7123(18) 0.3478(17) 0.2629(12) 0.037(3) Uani 0.465(4) 1 d . U P A 2
H03 H 0.783769 0.312933 0.287130 0.044 Uiso 0.465(4) 1 calc R U P A 2
C04 C 0.6283(17) 0.3684(17) 0.3098(12) 0.036(2) Uani 0.465(4) 1 d . U P A 2
H04 H 0.649678 0.341781 0.361540 0.043 Uiso 0.465(4) 1 calc R U P A 2
C05 C 0.515(2) 0.358(2) 0.2933(17) 0.041(3) Uani 0.465(4) 1 d . U P A 2
H05A H 0.480735 0.324169 0.338232 0.049 Uiso 0.465(4) 1 calc R U P A 2
H05B H 0.516507 0.307962 0.262528 0.049 Uiso 0.465(4) 1 calc R U P A 2
C06 C 0.4417(17) 0.4777(19) 0.2531(13) 0.040(2) Uani 0.465(4) 1 d . U P A 2
H06A H 0.380482 0.463766 0.226962 0.048 Uiso 0.465(4) 1 calc R U P A 2
H06B H 0.411274 0.513102 0.289691 0.048 Uiso 0.465(4) 1 calc R U P A 2
C07 C 0.6052(16) 0.4093(16) 0.1409(11) 0.034(3) Uani 0.465(4) 1 d . U P A 2
H07A H 0.537589 0.376530 0.146865 0.041 Uiso 0.465(4) 1 calc R U P A 2
H07B H 0.626798 0.418521 0.090914 0.041 Uiso 0.465(4) 1 calc R U P A 2
C08 C 0.6955(18) 0.3266(18) 0.1912(12) 0.039(3) Uani 0.465(4) 1 d . U P A 2
H08A H 0.677498 0.250980 0.199836 0.047 Uiso 0.465(4) 1 calc R U P A 2
H08B H 0.764601 0.328872 0.166108 0.047 Uiso 0.465(4) 1 calc R U P A 2
C201 C 0.3217(6) 1.0129(6) 0.3137(4) 0.0222(12) Uani 1 1 d . U . . .
C202 C 0.3059(6) 0.9022(6) 0.3506(4) 0.0222(12) Uani 1 1 d . U . . .
H202 H 0.240595 0.877861 0.341904 0.027 Uiso 1 1 calc R U . . .
C203 C 0.3832(6) 0.8283(7) 0.3991(4) 0.0281(14) Uani 1 1 d D U . . .
C204 C 0.4828(7) 0.8628(8) 0.4145(5) 0.0342(16) Uani 1 1 d . U . . .
H204 H 0.535582 0.813372 0.446888 0.041 Uiso 1 1 calc R U . . .
C205 C 0.4996(8) 0.9712(9) 0.3804(6) 0.0427(19) Uani 1 1 d . U . . .
C206 C 0.4210(8) 1.0452(8) 0.3318(5) 0.0379(18) Uani 1 1 d . U . . .
H206 H 0.434208 1.118399 0.310403 0.045 Uiso 1 1 calc R U . . .
C207 C 0.3659(5) 0.7136(8) 0.4361(4) 0.046(2) Uani 1 1 d D U . . .
C208 C 0.6032(10) 1.0130(13) 0.3962(8) 0.062(3) Uani 1 1 d . U . . .
C209 C 0.1575(7) 1.1683(7) 0.3144(4) 0.0255(13) Uani 1 1 d . U . . .
C210 C 0.1915(8) 1.2611(8) 0.3298(5) 0.0354(16) Uani 1 1 d . U . . .
H210 H 0.253813 1.288145 0.307812 0.042 Uiso 1 1 calc R U . . .
C211 C 0.1339(9) 1.3154(9) 0.3778(5) 0.0419(18) Uani 1 1 d . U . . .
C212 C 0.0429(8) 1.2740(9) 0.4141(5) 0.0372(17) Uani 1 1 d . U . . .
H212 H 0.006182 1.307777 0.447157 0.045 Uiso 1 1 calc R U . . .
C213 C 0.0092(7) 1.1816(8) 0.3995(4) 0.0327(15) Uani 1 1 d . U . . .
C214 C 0.0641(6) 1.1292(7) 0.3513(4) 0.0261(14) Uani 1 1 d . U . . .
H214 H 0.039004 1.066833 0.343027 0.031 Uiso 1 1 calc R U . . .
C215 C 0.1775(13) 1.4120(12) 0.3927(7) 0.058(3) Uani 1 1 d . U . . .
C216 C -0.0929(7) 1.1397(10) 0.4356(5) 0.0400(19) Uani 1 1 d . U . . .
C217 C 0.2811(5) 1.1906(6) 0.1936(4) 0.0180(11) Uani 1 1 d . U . . .
C218 C 0.3767(7) 1.1582(8) 0.1606(5) 0.0358(18) Uani 1 1 d . U . . .
H218 H 0.416091 1.086771 0.181023 0.043 Uiso 1 1 calc R U . . .
C219 C 0.4171(7) 1.2272(8) 0.0984(5) 0.0383(19) Uani 1 1 d . U . . .
C220 C 0.3633(6) 1.3347(6) 0.0673(4) 0.0211(12) Uani 1 1 d . U . . .
H220 H 0.390862 1.382557 0.026971 0.025 Uiso 1 1 calc R U . . .
C221 C 0.2681(9) 1.3681(8) 0.0980(6) 0.0426(19) Uani 1 1 d . U . . .
C222 C 0.2281(8) 1.2990(7) 0.1594(5) 0.0362(18) Uani 1 1 d . U . . .
H222 H 0.163287 1.326029 0.178624 0.043 Uiso 1 1 calc R U . . .
C223 C 0.5234(11) 1.1904(13) 0.0673(9) 0.076(4) Uani 1 1 d . U . . .
C224 C 0.1953(14) 1.4830(13) 0.0573(9) 0.075(3) Uani 1 1 d . U . . .
C225 C 0.1490(6) 1.0434(6) 0.2184(4) 0.0215(12) Uani 1 1 d . U . . .
C226 C 0.1918(10) 0.9509(7) 0.1945(5) 0.0384(18) Uani 1 1 d . U . . .
H226 H 0.262602 0.916116 0.211299 0.046 Uiso 1 1 calc R U . . .
C227 C 0.1414(10) 0.9058(9) 0.1492(5) 0.051(2) Uani 1 1 d D U . . .
C228 C 0.0237(11) 0.9532(12) 0.1305(6) 0.056(2) Uani 1 1 d . U . . .
H228 H -0.018121 0.923843 0.102054 0.068 Uiso 1 1 calc R U . . .
C229 C -0.0162(9) 1.0312(10) 0.1534(5) 0.057(2) Uani 1 1 d D U . . .
C230 C 0.0415(7) 1.0905(10) 0.1952(5) 0.0399(18) Uani 1 1 d . U . . .
H230 H 0.007518 1.155966 0.205364 0.048 Uiso 1 1 calc R U . . .
C231 C 0.2182(6) 0.8044(6) 0.1159(4) 0.0342(17) Uani 1 1 d D U . . .
C232 C -0.1303(12) 1.0673(7) 0.1399(4) 0.067(3) Uani 1 1 d D U . . .
B1 B 0.2278(6) 1.1038(7) 0.2603(4) 0.0189(13) Uani 1 1 d . . . . .
F4 F 0.6680(7) 0.9359(9) 0.4468(6) 0.097(4) Uani 1 1 d . U . . .
F5 F 0.6593(8) 1.0464(12) 0.3386(6) 0.110(4) Uani 1 1 d . U . . .
F6 F 0.5757(10) 1.1064(11) 0.4227(7) 0.109(4) Uani 1 1 d . U . . .
F7 F 0.1901(14) 1.4936(10) 0.3314(7) 0.124(4) Uani 1 1 d . U . . .
F8 F 0.2745(9) 1.3910(10) 0.4190(8) 0.107(4) Uani 1 1 d . U . . .
F9 F 0.1156(7) 1.4604(6) 0.4361(4) 0.0551(17) Uani 1 1 d . U . . .
F10 F -0.1093(8) 1.0440(9) 0.4291(6) 0.085(3) Uani 1 1 d . U . . .
F11 F -0.0932(7) 1.1330(11) 0.5051(4) 0.094(4) Uani 1 1 d . U . . .
F12 F -0.1806(7) 1.2114(12) 0.4072(9) 0.133(5) Uani 1 1 d . U . . .
F13 F 0.5973(6) 1.1408(10) 0.1084(9) 0.118(4) Uani 1 1 d . U . . .
F15 F 0.5196(10) 1.2179(12) -0.0042(7) 0.117(4) Uani 1 1 d . U . . .
F16 F 0.2059(11) 1.5164(9) -0.0073(8) 0.118(4) Uani 1 1 d . U . . .
F17 F 0.0809(11) 1.4683(10) 0.0508(7) 0.110(4) Uani 1 1 d . U . . .
F18 F 0.1864(8) 1.5452(8) 0.1045(9) 0.116(4) Uani 1 1 d . U . . .
F14 F 0.5039(11) 1.0719(13) 0.0500(7) 0.121(4) Uani 1 1 d . U . . .
F1 F 0.4167(12) 0.6682(10) 0.4997(6) 0.078(5) Uani 0.579(17) 1 d D U P B 1
F2 F 0.4103(13) 0.6429(9) 0.3954(9) 0.086(5) Uani 0.579(17) 1 d D U P B 1
F3 F 0.2624(7) 0.6960(8) 0.4414(7) 0.048(3) Uani 0.579(17) 1 d D U P B 1
F101 F 0.2749(11) 0.6823(11) 0.4156(9) 0.056(5) Uani 0.421(17) 1 d D U P B 2
F102 F 0.3462(16) 0.7039(11) 0.5091(5) 0.058(4) Uani 0.421(17) 1 d D U P B 2
F103 F 0.4468(11) 0.6313(8) 0.4389(11) 0.076(5) Uani 0.421(17) 1 d D U P B 2
F19 F 0.1508(10) 0.7758(8) 0.0756(6) 0.090(4) Uani 0.868(12) 1 d D U P C 1
F20 F 0.2498(11) 0.7206(8) 0.1756(6) 0.103(4) Uani 0.868(12) 1 d D U P C 1
F21 F 0.3005(9) 0.8471(10) 0.0838(7) 0.100(4) Uani 0.868(12) 1 d D U P C 1
F119 F 0.3197(11) 0.802(4) 0.135(3) 0.108(9) Uani 0.132(12) 1 d D U P C 2
F120 F 0.200(4) 0.838(3) 0.0459(7) 0.105(9) Uani 0.132(12) 1 d D U P C 2
F121 F 0.179(4) 0.7113(14) 0.147(3) 0.106(9) Uani 0.132(12) 1 d D U P C 2
F22 F -0.1515(6) 1.1789(6) 0.1032(5) 0.038(2) Uani 0.575(12) 1 d D U P C 1
F23 F -0.1977(7) 1.0549(10) 0.1956(6) 0.055(3) Uani 0.575(12) 1 d D U P C 1
F24 F -0.1776(8) 1.0189(9) 0.0935(6) 0.059(3) Uani 0.575(12) 1 d D U P C 1
F122 F -0.1956(12) 0.9840(14) 0.1652(11) 0.072(8) Uani 0.132(12) 1 d D U P C 2
F123 F -0.1765(9) 1.1198(11) 0.0736(5) 0.045(3) Uani 0.425(12) 1 d D U P C 2
F124 F -0.1780(10) 1.1439(14) 0.1775(8) 0.078(5) Uani 0.425(12) 1 d D U P C 2

loop_
_atom_site_aniso_label
_atom_site_aniso_U_11
_atom_site_aniso_U_22
_atom_site_aniso_U_33
_atom_site_aniso_U_23
_atom_site_aniso_U_13
_atom_site_aniso_U_12
Ir1 0.03693(19) 0.02711(18) 0.01891(16) 0.00249(11) -0.00519(11) -0.01808(12)
S1 0.0283(16) 0.0258(16) 0.0190(15) -0.0020(12) -0.0057(12) 0.0007(12)
S2 0.047(2) 0.0298(17) 0.0140(14) -0.0068(13) 0.0007(13) 0.0006(15)
Si1 0.0213(16) 0.0193(16) 0.0152(15) -0.0032(12) 0.0004(12) -0.0079(12)
C10 0.030(6) 0.037(7) 0.034(7) -0.011(6) 0.006(5) -0.003(5)
C12 0.028(4) 0.023(4) 0.020(4) -0.004(3) 0.000(4) -0.012(4)
C13 0.033(4) 0.029(4) 0.022(4) -0.004(3) -0.004(3) -0.012(3)
C14 0.032(4) 0.028(4) 0.022(4) 0.000(3) 0.001(4) -0.012(4)
C15 0.034(4) 0.034(4) 0.024(4) -0.002(4) 0.001(4) -0.015(4)
C16 0.031(4) 0.032(4) 0.022(4) -0.004(4) 0.003(4) -0.011(4)
C17 0.026(4) 0.026(4) 0.020(4) -0.003(3) 0.001(3) -0.011(3)
C18 0.035(5) 0.030(4) 0.025(4) -0.004(4) -0.005(4) -0.019(4)
C19 0.043(5) 0.046(5) 0.037(5) -0.002(5) -0.007(5) -0.025(5)
C21 0.047(5) 0.042(5) 0.037(4) -0.009(4) -0.010(4) -0.017(4)
C20 0.049(6) 0.050(6) 0.041(5) -0.009(5) -0.011(5) -0.026(5)
C22 0.044(5) 0.037(4) 0.030(4) -0.010(4) -0.006(4) -0.013(4)
C23 0.044(8) 0.027(6) 0.035(7) -0.003(6) 0.003(6) 0.006(6)
C24 0.030(5) 0.027(4) 0.022(4) -0.007(3) -0.002(4) -0.015(4)
C30 0.053(11) 0.050(11) 0.025(8) 0.002(8) 0.012(7) -0.007(9)
C2 0.037(4) 0.033(4) 0.036(4) -0.013(3) 0.000(3) -0.015(3)
C7 0.036(4) 0.040(4) 0.040(4) -0.006(4) 0.010(4) -0.012(4)
C3 0.040(4) 0.038(4) 0.045(4) -0.005(4) 0.003(4) -0.013(4)
C8 0.040(5) 0.043(5) 0.045(5) -0.008(4) -0.009(4) -0.016(4)
C6 0.038(4) 0.048(5) 0.049(5) -0.001(4) 0.006(4) -0.008(4)
C5 0.040(5) 0.049(5) 0.050(5) -0.003(4) 0.000(4) -0.010(4)
C4 0.038(5) 0.038(5) 0.045(5) -0.005(4) 0.007(4) -0.015(4)
C1 0.035(5) 0.036(5) 0.034(4) -0.012(4) -0.003(4) -0.020(4)
Si01 0.0209(18) 0.0182(18) 0.0134(17) -0.0026(13) 0.0014(13) -0.0060(14)
S101 0.0240(17) 0.0221(17) 0.0238(18) -0.0095(14) 0.0023(13) -0.0044(13)
S102 0.047(2) 0.0182(17) 0.0251(19) 0.0005(14) -0.0150(17) -0.0094(16)
C110 0.020(6) 0.038(8) 0.035(8) -0.012(6) -0.007(6) 0.000(6)
C112 0.026(4) 0.026(4) 0.019(4) -0.002(4) -0.001(4) -0.011(4)
C113 0.031(4) 0.028(4) 0.021(4) -0.002(4) -0.002(4) -0.011(4)
C114 0.031(4) 0.029(4) 0.021(4) -0.001(4) -0.001(4) -0.011(4)
C115 0.029(4) 0.029(4) 0.020(4) -0.004(4) 0.002(4) -0.013(4)
C116 0.029(4) 0.030(4) 0.022(4) -0.004(3) 0.003(3) -0.012(3)
C117 0.026(4) 0.025(4) 0.020(4) -0.004(4) 0.002(4) -0.012(4)
C123 0.049(9) 0.025(7) 0.025(7) -0.004(6) 0.000(6) 0.001(6)
C119 0.027(4) 0.024(4) 0.020(4) -0.007(4) 0.002(4) -0.012(4)
C125 0.036(5) 0.034(4) 0.027(4) -0.008(4) -0.004(4) -0.008(4)
C122 0.036(5) 0.037(5) 0.029(4) -0.012(4) -0.007(4) -0.010(4)
C120 0.037(5) 0.028(5) 0.027(5) -0.006(4) 0.000(5) -0.010(5)
C121 0.042(6) 0.033(5) 0.031(5) -0.010(5) -0.005(5) -0.010(5)
C118 0.035(5) 0.029(4) 0.024(4) -0.009(4) -0.003(5) -0.009(5)
C130 0.061(13) 0.053(12) 0.020(8) -0.004(8) -0.005(9) -0.026(10)
C01 0.034(5) 0.034(5) 0.035(4) -0.011(4) -0.004(4) -0.015(4)
C02 0.034(4) 0.037(4) 0.039(4) -0.009(4) -0.003(4) -0.014(4)
C03 0.041(5) 0.033(4) 0.038(5) -0.009(4) 0.003(4) -0.007(4)
C04 0.038(4) 0.034(4) 0.038(4) -0.007(4) 0.000(4) -0.014(4)
C05 0.039(5) 0.038(5) 0.045(5) -0.008(4) 0.008(4) -0.014(4)
C06 0.035(4) 0.041(4) 0.044(4) -0.006(4) 0.003(4) -0.013(4)
C07 0.037(5) 0.034(4) 0.036(4) -0.014(4) -0.002(4) -0.014(4)
C08 0.041(5) 0.036(5) 0.040(5) -0.009(4) 0.002(4) -0.009(4)
C201 0.023(3) 0.027(3) 0.015(3) -0.001(2) -0.002(2) -0.008(2)
C202 0.026(3) 0.024(3) 0.018(3) -0.005(2) 0.001(2) -0.007(2)
C203 0.032(3) 0.030(3) 0.021(3) -0.005(2) -0.001(2) -0.004(3)
C204 0.031(3) 0.040(4) 0.026(3) 0.002(3) -0.005(3) -0.006(3)
C205 0.035(3) 0.050(4) 0.037(4) 0.006(3) -0.012(3) -0.019(3)
C206 0.034(3) 0.042(4) 0.033(4) 0.007(3) -0.009(3) -0.020(3)
C207 0.052(5) 0.031(4) 0.047(5) -0.001(3) -0.010(4) -0.007(4)
C208 0.047(5) 0.071(6) 0.058(5) 0.010(5) -0.023(4) -0.025(4)
C209 0.033(3) 0.028(3) 0.019(3) -0.011(2) 0.008(2) -0.011(3)
C210 0.052(4) 0.035(3) 0.030(3) -0.019(3) 0.015(3) -0.020(3)
C211 0.059(4) 0.045(4) 0.034(3) -0.027(3) 0.020(3) -0.019(3)
C212 0.044(4) 0.047(4) 0.028(3) -0.021(3) 0.010(3) -0.010(3)
C213 0.031(3) 0.049(4) 0.022(3) -0.015(3) 0.003(2) -0.008(3)
C214 0.027(3) 0.036(3) 0.018(3) -0.011(3) 0.007(2) -0.010(3)
C215 0.081(6) 0.059(5) 0.052(5) -0.037(4) 0.025(4) -0.026(5)
C216 0.028(3) 0.066(5) 0.031(4) -0.021(4) 0.006(3) -0.011(3)
C217 0.021(3) 0.019(3) 0.016(3) -0.007(2) 0.000(2) -0.007(2)
C218 0.024(3) 0.035(3) 0.032(3) 0.012(3) 0.008(3) 0.007(3)
C219 0.024(3) 0.040(4) 0.034(3) 0.012(3) 0.011(3) 0.007(3)
C220 0.023(3) 0.023(3) 0.018(3) -0.004(2) 0.003(2) -0.009(2)
C221 0.057(4) 0.025(3) 0.039(4) -0.003(3) 0.025(3) 0.005(3)
C222 0.047(4) 0.023(3) 0.032(3) -0.003(3) 0.023(3) 0.003(3)
C223 0.048(5) 0.068(6) 0.071(6) 0.029(5) 0.027(5) 0.021(4)
C224 0.086(6) 0.056(5) 0.071(6) -0.009(5) 0.045(5) 0.007(5)
C225 0.024(3) 0.026(3) 0.017(3) -0.005(2) 0.002(2) -0.013(2)
C226 0.065(4) 0.026(3) 0.024(3) -0.009(3) -0.010(3) -0.003(3)
C227 0.079(5) 0.041(4) 0.038(4) -0.009(3) -0.011(4) -0.022(4)
C228 0.074(5) 0.074(5) 0.033(4) -0.011(4) 0.002(4) -0.053(4)
C229 0.038(4) 0.091(5) 0.043(4) -0.011(4) 0.005(3) -0.026(4)
C230 0.026(3) 0.070(5) 0.025(3) -0.016(3) 0.004(3) -0.006(3)
C231 0.031(3) 0.017(3) 0.053(4) -0.007(3) -0.007(3) -0.003(3)
C232 0.057(5) 0.082(6) 0.065(6) -0.024(5) 0.007(5) -0.013(5)
B1 0.019(3) 0.021(3) 0.017(3) -0.002(3) -0.002(2) -0.007(3)
F4 0.063(5) 0.107(7) 0.095(6) 0.029(5) -0.054(5) -0.041(5)
F5 0.052(5) 0.160(10) 0.096(7) 0.023(7) -0.012(4) -0.059(6)
F6 0.100(7) 0.117(8) 0.111(8) -0.005(6) -0.053(6) -0.064(6)
F7 0.222(11) 0.095(7) 0.100(7) -0.070(6) 0.069(7) -0.091(7)
F8 0.096(7) 0.113(7) 0.168(9) -0.117(7) 0.043(6) -0.045(5)
F9 0.086(5) 0.046(3) 0.042(3) -0.030(3) 0.003(3) -0.004(3)
F10 0.079(5) 0.117(7) 0.096(6) -0.065(6) 0.061(5) -0.065(5)
F11 0.072(5) 0.204(11) 0.044(4) -0.064(5) 0.036(4) -0.086(6)
F12 0.030(4) 0.140(10) 0.199(13) -0.003(9) -0.011(6) -0.004(5)
F13 0.026(3) 0.121(8) 0.227(13) -0.099(9) -0.009(5) 0.021(4)
F15 0.092(6) 0.145(9) 0.129(8) -0.072(7) 0.067(6) -0.008(6)
F16 0.119(8) 0.059(5) 0.136(9) 0.028(6) -0.045(7) 0.018(5)
F17 0.112(8) 0.092(7) 0.108(8) -0.025(6) -0.025(6) 0.039(6)
F18 0.062(5) 0.053(5) 0.252(13) -0.086(7) -0.013(7) 0.014(4)
F14 0.107(8) 0.155(10) 0.099(7) -0.059(7) 0.013(6) 0.030(7)
F1 0.073(8) 0.053(7) 0.079(8) 0.034(6) -0.041(7) -0.023(6)
F2 0.092(9) 0.040(6) 0.130(11) -0.028(7) -0.003(8) -0.011(6)
F3 0.046(5) 0.041(5) 0.042(7) 0.016(5) 0.004(4) -0.014(4)
F101 0.060(8) 0.039(7) 0.063(10) 0.003(7) 0.000(7) -0.020(6)
F102 0.075(9) 0.042(7) 0.048(7) 0.000(6) -0.002(7) -0.005(7)
F103 0.078(9) 0.035(7) 0.107(11) -0.014(8) -0.021(9) 0.010(7)
F19 0.137(9) 0.060(6) 0.084(7) -0.038(5) -0.023(6) -0.015(6)
F20 0.150(10) 0.063(6) 0.096(8) -0.032(6) -0.034(7) 0.010(6)
F21 0.114(8) 0.099(7) 0.102(8) -0.063(7) 0.012(7) 0.001(6)
F119 0.126(14) 0.092(13) 0.106(13) -0.034(12) -0.007(12) -0.007(12)
F120 0.122(13) 0.090(13) 0.113(13) -0.042(12) -0.004(12) -0.014(12)
F121 0.129(14) 0.079(13) 0.109(13) -0.022(11) -0.037(12) -0.021(12)
F22 0.022(4) 0.036(4) 0.064(6) -0.023(4) 0.015(4) -0.008(3)
F23 0.035(5) 0.069(7) 0.060(6) -0.014(5) 0.014(4) -0.011(5)
F24 0.040(5) 0.072(7) 0.075(7) -0.041(6) -0.014(5) 0.001(5)
F122 0.057(12) 0.078(13) 0.080(13) -0.019(11) -0.001(11) -0.011(11)
F123 0.054(7) 0.046(7) 0.038(6) -0.014(5) -0.017(5) -0.006(6)
F124 0.080(9) 0.099(10) 0.068(9) -0.029(8) -0.011(7) -0.045(8)

loop_
_atom_type_symbol
_atom_type_description
_atom_type_scat_dispersion_real
_atom_type_scat_dispersion_imag
_atom_type_scat_source
C C 0.0033 0.0016 'International Tables Vol C Tables 4.2.6.8 and 6.1.1.4'
H H 0.0000 0.0000 'International Tables Vol C Tables 4.2.6.8 and 6.1.1.4'
B B 0.0013 0.0007 'International Tables Vol C Tables 4.2.6.8 and 6.1.1.4'
F F 0.0171 0.0103 'International Tables Vol C Tables 4.2.6.8 and 6.1.1.4'
Si Si 0.0817 0.0704 'International Tables Vol C Tables 4.2.6.8 and 6.1.1.4'
S S 0.1246 0.1234 'International Tables Vol C Tables 4.2.6.8 and 6.1.1.4'
Ir Ir -1.4442 7.9887 'International Tables Vol C Tables 4.2.6.8 and 6.1.1.4'

loop_
_geom_angle_atom_site_label_1
_geom_angle_atom_site_label_2
_geom_angle_atom_site_label_3
_geom_angle
C2 Ir1 C1 38.8(8)
C02 Ir1 C01 36.2(10)
C2 Ir1 Si1 97.5(5)
C1 Ir1 Si1 101.4(8)
C02 Ir1 Si01 95.6(6)
C01 Ir1 Si01 99.4(8)
C02 Ir1 S102 161.6(6)
C01 Ir1 S102 160.7(8)
Si01 Ir1 S102 87.41(14)
C02 Ir1 C04 79.4(7)
C01 Ir1 C04 84.7(10)
Si01 Ir1 C04 165.4(5)
S102 Ir1 C04 93.2(5)
C2 Ir1 S2 156.2(5)
C1 Ir1 S2 162.2(6)
Si1 Ir1 S2 87.13(14)
C2 Ir1 C7 78.2(7)
C1 Ir1 C7 86.2(9)
Si1 Ir1 C7 162.2(5)
S2 Ir1 C7 90.3(5)
C2 Ir1 C6 92.0(7)
C1 Ir1 C6 77.5(9)
Si1 Ir1 C6 163.1(5)
S2 Ir1 C6 89.8(6)
C7 Ir1 C6 34.3(6)
C02 Ir1 C03 91.2(8)
C01 Ir1 C03 76.0(9)
Si01 Ir1 C03 161.1(5)
S102 Ir1 C03 91.7(5)
C04 Ir1 C03 33.5(7)
C12 S1 C23 133.0(8)
C12 S1 Ir1 102.4(6)
C23 S1 Ir1 110.9(6)
C30 S2 C24 101.4(14)
C30 S2 Ir1 109.9(10)
C24 S2 Ir1 105.7(12)
C18 Si1 C10 108.9(8)
C18 Si1 C17 104.7(7)
C10 Si1 C17 109.3(7)
C18 Si1 Ir1 107.9(5)
C10 Si1 Ir1 118.6(6)
C17 Si1 Ir1 106.5(5)
Si1 C10 H10A 109.5
Si1 C10 H10B 109.5
H10A C10 H10B 109.5
Si1 C10 H10C 109.5
H10A C10 H10C 109.5
H10B C10 H10C 109.5
C17 C12 C13 121.2(17)
C17 C12 S1 121.2(13)
C13 C12 S1 117.5(14)
C14 C13 C12 119.3(16)
C14 C13 H13 120.3
C12 C13 H13 120.3
C15 C14 C13 120.4(15)
C15 C14 H14 119.8
C13 C14 H14 119.8
C14 C15 C16 120.7(15)
C14 C15 H15 119.6
C16 C15 H15 119.6
C15 C16 C17 119.4(15)
C15 C16 H16 120.3
C17 C16 H16 120.3
C12 C17 C16 118.8(15)
C12 C17 Si1 118.1(12)
C16 C17 Si1 123.1(13)
C24 C18 C19 114.7(18)
C24 C18 Si1 122.0(15)
C19 C18 Si1 123.1(14)
C20 C19 C18 122(2)
C20 C19 H19 118.8
C18 C19 H19 118.8
C22 C21 C20 118.9(18)
C22 C21 H21 120.5
C20 C21 H21 120.5
C19 C20 C21 118.7(18)
C19 C20 H20 120.6
C21 C20 H20 120.6
C21 C22 C24 120(2)
C21 C22 H22 120.1
C24 C22 H22 120.1
S1 C23 H23A 109.5
S1 C23 H23B 109.5
H23A C23 H23B 109.5
S1 C23 H23C 109.5
H23A C23 H23C 109.5
H23B C23 H23C 109.5
C18 C24 C22 125(2)
C18 C24 S2 117(2)
C22 C24 S2 118(2)
S2 C30 H30A 109.5
S2 C30 H30B 109.5
H30A C30 H30B 109.5
S2 C30 H30C 109.5
H30A C30 H30C 109.5
H30B C30 H30C 109.5
C1 C2 C3 124.4(18)
C1 C2 Ir1 73.1(14)
C3 C2 Ir1 113.4(12)
C1 C2 H2 113.2
C3 C2 H2 113.2
Ir1 C2 H2 113.2
C4 C7 C6 123(2)
C4 C7 Ir1 109.3(13)
C6 C7 Ir1 73.7(10)
C4 C7 H7 114.6
C6 C7 H7 114.6
Ir1 C7 H7 114.6
C2 C3 C4 114.3(17)
C2 C3 H3A 108.7
C4 C3 H3A 108.7
C2 C3 H3B 108.7
C4 C3 H3B 108.7
H3A C3 H3B 107.6
C1 C8 C5 116.4(18)
C1 C8 H8A 108.2
C5 C8 H8A 108.2
C1 C8 H8B 108.2
C5 C8 H8B 108.2
H8A C8 H8B 107.3
C5 C6 C7 128(2)
C5 C6 Ir1 110.1(14)
C7 C6 Ir1 72.0(10)
C5 C6 H6 113.1
C7 C6 H6 113.1
Ir1 C6 H6 113.1
C6 C5 C8 112.3(17)
C6 C5 H5A 109.1
C8 C5 H5A 109.1
C6 C5 H5B 109.1
C8 C5 H5B 109.1
H5A C5 H5B 107.9
C7 C4 C3 116.3(18)
C7 C4 H4A 108.2
C3 C4 H4A 108.2
C7 C4 H4B 108.2
C3 C4 H4B 108.2
H4A C4 H4B 107.4
C2 C1 C8 121(2)
C2 C1 Ir1 68.1(13)
C8 C1 Ir1 114.7(18)
C2 C1 H1 114.8
C8 C1 H1 114.8
Ir1 C1 H1 114.8
C123 Si01 C119 80.0(10)
C123 Si01 C112 89.7(10)
C119 Si01 C112 105.2(8)
C123 Si01 Ir1 157.6(9)
C119 Si01 Ir1 106.5(5)
C112 Si01 Ir1 108.5(7)
C117 S101 C110 100.1(9)
C117 S101 Ir1 102.8(6)
C110 S101 Ir1 112.2(6)
C118 S102 C130 98.2(17)
C118 S102 Ir1 105.8(12)
C130 S102 Ir1 105.8(9)
S101 C110 H11A 109.5
S101 C110 H11B 109.5
H11A C110 H11B 109.5
S101 C110 H11C 109.5
H11A C110 H11C 109.5
H11B C110 H11C 109.5
C117 C112 C113 118.5(18)
C117 C112 Si01 118.0(15)
C113 C112 Si01 123.4(16)
C112 C113 C114 120.3(18)
C112 C113 H113 119.8
C114 C113 H113 119.8
C115 C114 C113 120.5(17)
C115 C114 H114 119.8
C113 C114 H114 119.8
C116 C115 C114 119.7(17)
C116 C115 H115 120.2
C114 C115 H115 120.2
C115 C116 C117 119.6(17)
C115 C116 H116 120.2
C117 C116 H116 120.2
C112 C117 C116 121.2(18)
C112 C117 S101 121.8(14)
C116 C117 S101 117.0(14)
Si01 C123 H12A 109.5
Si01 C123 H12B 109.5
H12A C123 H12B 109.5
Si01 C123 H12C 109.5
H12A C123 H12C 109.5
H12B C123 H12C 109.5
C120 C119 C118 120(2)
C120 C119 Si01 123.5(13)
C118 C119 Si01 116.1(19)
C122 C125 C118 119(2)
C122 C125 H125 120.4
C118 C125 H125 120.4
C125 C122 C121 121.8(18)
C125 C122 H122 119.1
C121 C122 H122 119.1
C119 C120 C121 121.2(17)
C119 C120 H120 119.4
C121 C120 H120 119.4
C120 C121 C122 118.9(17)
C120 C121 H121 120.6
C122 C121 H121 120.6
C119 C118 C125 118(3)
C119 C118 S102 124(3)
C125 C118 S102 117(2)
S102 C130 H13A 109.5
S102 C130 H13B 109.5
H13A C130 H13B 109.5
S102 C130 H13C 109.5
H13A C130 H13C 109.5
H13B C130 H13C 109.5
C02 C01 C07 124(3)
C02 C01 Ir1 70.4(18)
C07 C01 Ir1 117.2(17)
C02 C01 H01 112.9
C07 C01 H01 112.9
Ir1 C01 H01 112.9
C01 C02 C06 126(2)
C01 C02 Ir1 73.4(16)
C06 C02 Ir1 109.1(14)
C01 C02 H02 113.7
C06 C02 H02 113.7
Ir1 C02 H02 113.7
C04 C03 C08 125(2)
C04 C03 Ir1 69.1(11)
C08 C03 Ir1 109.4(14)
C04 C03 H03 114.6
C08 C03 H03 114.6
Ir1 C03 H03 114.6
C03 C04 C05 120(2)
C03 C04 Ir1 77.3(12)
C05 C04 Ir1 110.1(16)
C03 C04 H04 114.6
C05 C04 H04 114.6
Ir1 C04 H04 114.6
C04 C05 C06 113(2)
C04 C05 H05A 108.9
C06 C05 H05A 108.9
C04 C05 H05B 108.9
C06 C05 H05B 108.9
H05A C05 H05B 107.7
C02 C06 C05 113.8(18)
C02 C06 H06A 108.8
C05 C06 H06A 108.8
C02 C06 H06B 108.8
C05 C06 H06B 108.8
H06A C06 H06B 107.7
C08 C07 C01 114.5(18)
C08 C07 H07A 108.6
C01 C07 H07A 108.6
C08 C07 H07B 108.6
C01 C07 H07B 108.6
H07A C07 H07B 107.6
C03 C08 C07 115.6(18)
C03 C08 H08A 108.4
C07 C08 H08A 108.4
C03 C08 H08B 108.4
C07 C08 H08B 108.4
H08A C08 H08B 107.4
C202 C201 C206 115.3(7)
C202 C201 B1 123.3(6)
C206 C201 B1 121.1(7)
C203 C202 C201 122.8(7)
C203 C202 H202 118.6
C201 C202 H202 118.6
C202 C203 C204 120.3(8)
C202 C203 C207 122.0(6)
C204 C203 C207 117.8(6)
C205 C204 C203 118.3(8)
C205 C204 H204 120.8
C203 C204 H204 120.8
C204 C205 C206 121.0(8)
C204 C205 C208 120.4(9)
C206 C205 C208 118.6(9)
C205 C206 C201 122.3(8)
C205 C206 H206 118.8
C201 C206 H206 118.8
F1 C207 F3 109.0(8)
F103 C207 F101 107.2(8)
F1 C207 F2 103.0(7)
F3 C207 F2 102.5(7)
F103 C207 F102 102.8(7)
F101 C207 F102 101.0(7)
F103 C207 C203 118.4(7)
F1 C207 C203 116.0(7)
F3 C207 C203 115.8(7)
F101 C207 C203 115.5(7)
F2 C207 C203 108.9(7)
F102 C207 C203 109.8(7)
F5 C208 F4 109.3(13)
F5 C208 F6 106.0(13)
F4 C208 F6 106.8(12)
F5 C208 C205 112.6(12)
F4 C208 C205 112.3(11)
F6 C208 C205 109.6(12)
C210 C209 C214 116.3(7)
C210 C209 B1 121.1(7)
C214 C209 B1 122.5(7)
C209 C210 C211 121.8(8)
C209 C210 H210 119.1
C211 C210 H210 119.1
C212 C211 C210 120.6(9)
C212 C211 C215 121.0(8)
C210 C211 C215 118.2(9)
C213 C212 C211 117.9(8)
C213 C212 H212 121.0
C211 C212 H212 121.0
C212 C213 C214 121.8(8)
C212 C213 C216 118.4(8)
C214 C213 C216 119.8(8)
C213 C214 C209 121.6(8)
C213 C214 H214 119.2
C209 C214 H214 119.2
F8 C215 F9 106.6(11)
F8 C215 F7 99.9(13)
F9 C215 F7 107.2(12)
F8 C215 C211 115.6(12)
F9 C215 C211 113.9(11)
F7 C215 C211 112.4(11)
F10 C216 F11 107.5(11)
F10 C216 F12 106.2(11)
F11 C216 F12 105.6(12)
F10 C216 C213 114.9(8)
F11 C216 C213 112.4(8)
F12 C216 C213 109.7(10)
C218 C217 C222 114.1(7)
C218 C217 B1 122.5(6)
C222 C217 B1 122.9(6)
C217 C218 C219 123.4(7)
C217 C218 H218 118.3
C219 C218 H218 118.3
C220 C219 C218 120.5(7)
C220 C219 C223 118.2(8)
C218 C219 C223 121.2(8)
C221 C220 C219 117.3(7)
C221 C220 H220 121.3
C219 C220 H220 121.3
C220 C221 C222 121.9(8)
C220 C221 C224 118.6(8)
C222 C221 C224 119.1(9)
C221 C222 C217 122.7(7)
C221 C222 H222 118.6
C217 C222 H222 118.6
F13 C223 F15 129.4(13)
F13 C223 C219 117.8(14)
F15 C223 C219 112.8(11)
F13 C223 F14 90.3(11)
F15 C223 F14 77.1(13)
C219 C223 F14 103.6(11)
F16 C224 F18 126.5(16)
F16 C224 F17 94.1(16)
F18 C224 F17 100.3(10)
F16 C224 C221 116.7(11)
F18 C224 C221 105.5(14)
F17 C224 C221 111.0(12)
C226 C225 C230 115.4(8)
C226 C225 B1 121.4(7)
C230 C225 B1 122.6(7)
C227 C226 C225 126.9(10)
C227 C226 H226 116.5
C225 C226 H226 116.5
C226 C227 C228 115.6(11)
C226 C227 C231 118.5(9)
C228 C227 C231 125.8(8)
C229 C228 C227 117.9(10)
C229 C228 H228 121.0
C227 C228 H228 121.0
C228 C229 C232 116.2(10)
C228 C229 C230 127.0(11)
C232 C229 C230 116.8(9)
C225 C230 C229 116.5(10)
C225 C230 H230 121.8
C229 C230 H230 121.8
F21 C231 F19 116.0(7)
F119 C231 F120 113.4(8)
F119 C231 F121 113.2(8)
F120 C231 F121 113.1(8)
F21 C231 F20 111.8(7)
F19 C231 F20 111.4(6)
F21 C231 C227 107.4(6)
F19 C231 C227 105.7(6)
F119 C231 C227 105.7(7)
F120 C231 C227 105.4(7)
F121 C231 C227 105.0(7)
F20 C231 C227 103.6(6)
F23 C232 F22 105.0(9)
F23 C232 F24 103.4(9)
F22 C232 F24 101.6(8)
F123 C232 F122 101.5(9)
F123 C232 F124 98.9(9)
F122 C232 F124 98.5(9)
F23 C232 C229 119.3(8)
F123 C232 C229 124.0(8)
F22 C232 C229 111.2(8)
F24 C232 C229 114.5(8)
F122 C232 C229 114.8(8)
F124 C232 C229 115.0(8)
C217 B1 C201 112.3(6)
C217 B1 C209 112.6(6)
C201 B1 C209 104.2(6)
C217 B1 C225 103.2(5)
C201 B1 C225 112.5(6)
C209 B1 C225 112.2(6)

loop_
_geom_bond_atom_site_label_1
_geom_bond_atom_site_label_2
_geom_bond_distance
Ir1 C2 2.121(16)
Ir1 C02 2.187(19)
Ir1 C1 2.19(3)
Ir1 C01 2.23(4)
Ir1 Si1 2.236(3)
Ir1 Si01 2.272(4)
Ir1 S102 2.357(4)
Ir1 C04 2.37(2)
Ir1 S2 2.404(4)
Ir1 C7 2.438(17)
Ir1 C6 2.46(2)
Ir1 C03 2.47(2)
S1 C12 1.786(19)
S1 C23 1.824(17)
S2 C30 1.76(2)
S2 C24 1.87(2)
Si1 C18 1.874(15)
Si1 C10 1.879(16)
Si1 C17 1.895(17)
C10 H10A 0.9600
C10 H10B 0.9600
C10 H10C 0.9600
C12 C17 1.38(2)
C12 C13 1.41(2)
C13 C14 1.38(2)
C13 H13 0.9300
C14 C15 1.38(2)
C14 H14 0.9300
C15 C16 1.41(2)
C15 H15 0.9300
C16 C17 1.41(2)
C16 H16 0.9300
C18 C24 1.35(4)
C18 C19 1.43(2)
C19 C20 1.38(3)
C19 H19 0.9300
C21 C22 1.35(3)
C21 C20 1.43(3)
C21 H21 0.9300
C20 H20 0.9300
C22 C24 1.38(4)
C22 H22 0.9300
C23 H23A 0.9600
C23 H23B 0.9600
C23 H23C 0.9600
C30 H30A 0.9600
C30 H30B 0.9600
C30 H30C 0.9600
C2 C1 1.43(3)
C2 C3 1.52(2)
C2 H2 0.9800
C7 C4 1.42(3)
C7 C6 1.44(3)
C7 H7 0.9800
C3 C4 1.57(3)
C3 H3A 0.9700
C3 H3B 0.9700
C8 C1 1.53(3)
C8 C5 1.62(3)
C8 H8A 0.9700
C8 H8B 0.9700
C6 C5 1.40(3)
C6 H6 0.9800
C5 H5A 0.9700
C5 H5B 0.9700
C4 H4A 0.9700
C4 H4B 0.9700
C1 H1 0.9800
Si01 C123 1.435(18)
Si01 C119 1.880(16)
Si01 C112 1.90(2)
S101 C117 1.797(19)
S101 C110 1.803(17)
S102 C118 1.72(4)
S102 C130 1.78(3)
C110 H11A 0.9600
C110 H11B 0.9600
C110 H11C 0.9600
C112 C117 1.37(3)
C112 C113 1.39(3)
C113 C114 1.39(2)
C113 H113 0.9300
C114 C115 1.38(3)
C114 H114 0.9300
C115 C116 1.37(3)
C115 H115 0.9300
C116 C117 1.41(2)
C116 H116 0.9300
C123 H12A 0.9600
C123 H12B 0.9600
C123 H12C 0.9600
C119 C120 1.40(2)
C119 C118 1.41(4)
C125 C122 1.36(3)
C125 C118 1.49(4)
C125 H125 0.9300
C122 C121 1.42(3)
C122 H122 0.9300
C120 C121 1.41(3)
C120 H120 0.9300
C121 H121 0.9300
C130 H13A 0.9600
C130 H13B 0.9600
C130 H13C 0.9600
C01 C02 1.37(4)
C01 C07 1.57(4)
C01 H01 0.9800
C02 C06 1.49(3)
C02 H02 0.9800
C03 C04 1.40(3)
C03 C08 1.49(3)
C03 H03 0.9800
C04 C05 1.46(4)
C04 H04 0.9800
C05 C06 1.62(4)
C05 H05A 0.9700
C05 H05B 0.9700
C06 H06A 0.9700
C06 H06B 0.9700
C07 C08 1.54(3)
C07 H07A 0.9700
C07 H07B 0.9700
C08 H08A 0.9700
C08 H08B 0.9700
C201 C202 1.407(10)
C201 C206 1.413(11)
C201 B1 1.632(10)
C202 C203 1.380(10)
C202 H202 0.9300
C203 C204 1.414(12)
C203 C207 1.456(13)
C204 C205 1.375(14)
C204 H204 0.9300
C205 C206 1.391(13)
C205 C208 1.506(15)
C206 H206 0.9300
C207 F103 1.309(9)
C207 F1 1.315(8)
C207 F3 1.319(9)
C207 F101 1.333(9)
C207 F2 1.383(9)
C207 F102 1.391(9)
C208 F5 1.295(17)
C208 F4 1.332(14)
C208 F6 1.39(2)
C209 C210 1.391(11)
C209 C214 1.416(10)
C209 B1 1.641(11)
C210 C211 1.411(11)
C210 H210 0.9300
C211 C212 1.396(13)
C211 C215 1.485(15)
C212 C213 1.379(13)
C212 H212 0.9300
C213 C214 1.386(10)
C213 C216 1.514(12)
C214 H214 0.9300
C215 F8 1.259(19)
C215 F9 1.326(12)
C215 F7 1.350(18)
C216 F10 1.279(14)
C216 F11 1.310(11)
C216 F12 1.310(15)
C217 C218 1.386(10)
C217 C222 1.394(10)
C217 B1 1.630(10)
C218 C219 1.398(11)
C218 H218 0.9300
C219 C220 1.377(11)
C219 C223 1.491(14)
C220 C221 1.363(11)
C220 H220 0.9300
C221 C222 1.385(12)
C221 C224 1.576(18)
C222 H222 0.9300
C223 F13 1.187(18)
C223 F15 1.32(2)
C223 F14 1.65(2)
C224 F16 1.203(19)
C224 F18 1.34(2)
C224 F17 1.45(2)
C225 C226 1.387(11)
C225 C230 1.388(11)
C225 B1 1.648(10)
C226 C227 1.355(13)
C226 H226 0.9300
C227 C228 1.486(19)
C227 C231 1.724(16)
C228 C229 1.212(18)
C228 H228 0.9300
C229 C232 1.410(18)
C229 C230 1.478(14)
C230 H230 0.9300
C231 F21 1.283(9)
C231 F19 1.289(9)
C231 F119 1.299(10)
C231 F120 1.300(10)
C231 F121 1.305(10)
C231 F20 1.334(9)
C232 F23 1.331(10)
C232 F123 1.347(10)
C232 F22 1.363(10)
C232 F24 1.379(10)
C232 F122 1.383(10)
C232 F124 1.408(10)

loop_
_geom_torsion_atom_site_label_1
_geom_torsion_atom_site_label_2
_geom_torsion_atom_site_label_3
_geom_torsion_atom_site_label_4
_geom_torsion
C23 S1 C12 C17 122.2(15)
Ir1 S1 C12 C17 -12.7(15)
C23 S1 C12 C13 -62.0(18)
Ir1 S1 C12 C13 163.1(12)
C17 C12 C13 C14 -3(2)
S1 C12 C13 C14 -179.0(13)
C12 C13 C14 C15 5(3)
C13 C14 C15 C16 -3(3)
C14 C15 C16 C17 1(2)
C13 C12 C17 C16 1(3)
S1 C12 C17 C16 176.2(12)
C13 C12 C17 Si1 178.9(12)
S1 C12 C17 Si1 -5(2)
C15 C16 C17 C12 1(2)
C15 C16 C17 Si1 -177.5(12)
C18 Si1 C17 C12 -90.9(15)
C10 Si1 C17 C12 152.5(13)
Ir1 Si1 C17 C12 23.2(15)
C18 Si1 C17 C16 87.3(15)
C10 Si1 C17 C16 -29.3(16)
Ir1 Si1 C17 C16 -158.6(13)
C10 Si1 C18 C24 -135(2)
C17 Si1 C18 C24 108(2)
Ir1 Si1 C18 C24 -5(2)
C10 Si1 C18 C19 50.5(16)
C17 Si1 C18 C19 -66.4(16)
Ir1 Si1 C18 C19 -179.5(13)
C24 C18 C19 C20 1(3)
Si1 C18 C19 C20 176.3(15)
C18 C19 C20 C21 -3(3)
C22 C21 C20 C19 6(3)
C20 C21 C22 C24 -7(3)
C19 C18 C24 C22 -3(4)
Si1 C18 C24 C22 -178(2)
C19 C18 C24 S2 -179.1(16)
Si1 C18 C24 S2 6(3)
C21 C22 C24 C18 6(4)
C21 C22 C24 S2 -177.8(18)
C30 S2 C24 C18 111(2)
Ir1 S2 C24 C18 -4(2)
C30 S2 C24 C22 -66(3)
Ir1 S2 C24 C22 180(2)
C1 C2 C3 C4 -51(3)
Ir1 C2 C3 C4 34(2)
C4 C7 C6 C5 -1(3)
Ir1 C7 C6 C5 102(2)
C4 C7 C6 Ir1 -102.7(18)
C7 C6 C5 C8 -50(3)
Ir1 C6 C5 C8 33(2)
C1 C8 C5 C6 -30(3)
C6 C7 C4 C3 90(3)
Ir1 C7 C4 C3 7(3)
C2 C3 C4 C7 -27(3)
C3 C2 C1 C8 1(4)
Ir1 C2 C1 C8 -106(2)
C3 C2 C1 Ir1 107.1(18)
C5 C8 C1 C2 87(3)
C5 C8 C1 Ir1 9(3)
C123 Si01 C112 C117 170.8(19)
C119 Si01 C112 C117 91.2(17)
Ir1 Si01 C112 C117 -22.5(18)
C123 Si01 C112 C113 -5.7(19)
C119 Si01 C112 C113 -85.3(18)
Ir1 Si01 C112 C113 161.1(15)
C117 C112 C113 C114 3(3)
Si01 C112 C113 C114 179.1(14)
C112 C113 C114 C115 -5(3)
C113 C114 C115 C116 6(3)
C114 C115 C116 C117 -5(3)
C113 C112 C117 C116 -2(3)
Si01 C112 C117 C116 -178.2(14)
C113 C112 C117 S101 -178.1(14)
Si01 C112 C117 S101 5(2)
C115 C116 C117 C112 3(3)
C115 C116 C117 S101 179.4(14)
C110 S101 C117 C112 -103.7(18)
Ir1 S101 C117 C112 12.0(18)
C110 S101 C117 C116 79.6(16)
Ir1 S101 C117 C116 -164.7(13)
C123 Si01 C119 C120 -20.5(16)
C112 Si01 C119 C120 66.5(16)
Ir1 Si01 C119 C120 -178.4(13)
C123 Si01 C119 C118 159(2)
C112 Si01 C119 C118 -114(2)
Ir1 Si01 C119 C118 1(2)
C118 C125 C122 C121 -6(4)
C118 C119 C120 C121 5(3)
Si01 C119 C120 C121 -175.7(14)
C119 C120 C121 C122 0(3)
C125 C122 C121 C120 0(3)
C120 C119 C118 C125 -10(4)
Si01 C119 C118 C125 171(2)
C120 C119 C118 S102 -176.2(19)
Si01 C119 C118 S102 4(3)
C122 C125 C118 C119 10(4)
C122 C125 C118 S102 178(2)
C130 S102 C118 C119 -116(3)
Ir1 S102 C118 C119 -7(3)
C130 S102 C118 C125 77(3)
Ir1 S102 C118 C125 -174(2)
C07 C01 C02 C06 8(4)
Ir1 C01 C02 C06 -102(2)
C07 C01 C02 Ir1 110(3)
C08 C03 C04 C05 7(3)
Ir1 C03 C04 C05 106(2)
C08 C03 C04 Ir1 -100(2)
C03 C04 C05 C06 -97(3)
Ir1 C04 C05 C06 -11(3)
C01 C02 C06 C05 40(3)
Ir1 C02 C06 C05 -43(2)
C04 C05 C06 C02 36(3)
C02 C01 C07 C08 -91(3)
Ir1 C01 C07 C08 -7(3)
C04 C03 C08 C07 48(3)
Ir1 C03 C08 C07 -30(2)
C01 C07 C08 C03 26(3)
C206 C201 C202 C203 -2.3(11)
B1 C201 C202 C203 -175.9(7)
C201 C202 C203 C204 0.9(11)
C201 C202 C203 C207 -179.3(6)
C202 C203 C204 C205 0.4(13)
C207 C203 C204 C205 -179.4(8)
C203 C204 C205 C206 -0.2(16)
C203 C204 C205 C208 178.6(11)
C204 C205 C206 C201 -1.3(17)
C208 C205 C206 C201 179.8(11)
C202 C201 C206 C205 2.5(14)
B1 C201 C206 C205 176.2(9)
C202 C203 C207 F103 134.2(12)
C204 C203 C207 F103 -45.9(12)
C202 C203 C207 F1 -152.5(10)
C204 C203 C207 F1 27.4(11)
C202 C203 C207 F3 -22.8(11)
C204 C203 C207 F3 157.0(9)
C202 C203 C207 F101 5.1(12)
C204 C203 C207 F101 -175.0(11)
C202 C203 C207 F2 92.0(10)
C204 C203 C207 F2 -88.2(10)
C202 C203 C207 F102 -108.2(11)
C204 C203 C207 F102 71.6(11)
C204 C205 C208 F5 121.2(14)
C206 C205 C208 F5 -59.9(19)
C204 C205 C208 F4 -3(2)
C206 C205 C208 F4 176.2(13)
C204 C205 C208 F6 -121.2(13)
C206 C205 C208 F6 57.7(15)
C214 C209 C210 C211 -1.9(14)
B1 C209 C210 C211 -178.1(9)
C209 C210 C211 C212 2.8(17)
C209 C210 C211 C215 178.3(11)
C210 C211 C212 C213 -2.4(16)
C215 C211 C212 C213 -177.7(11)
C211 C212 C213 C214 1.1(15)
C211 C212 C213 C216 -176.9(10)
C212 C213 C214 C209 -0.3(14)
C216 C213 C214 C209 177.7(8)
C210 C209 C214 C213 0.6(13)
B1 C209 C214 C213 176.8(7)
C212 C211 C215 F8 117.0(14)
C210 C211 C215 F8 -58.5(16)
C212 C211 C215 F9 -7.1(19)
C210 C211 C215 F9 177.5(11)
C212 C211 C215 F7 -129.2(14)
C210 C211 C215 F7 55.3(18)
C212 C213 C216 F10 -169.3(10)
C214 C213 C216 F10 12.6(14)
C212 C213 C216 F11 -46.0(14)
C214 C213 C216 F11 136.0(11)
C212 C213 C216 F12 71.1(13)
C214 C213 C216 F12 -106.9(13)
C222 C217 C218 C219 -0.3(14)
B1 C217 C218 C219 172.7(9)
C217 C218 C219 C220 1.6(17)
C217 C218 C219 C223 177.0(13)
C218 C219 C220 C221 -2.5(15)
C223 C219 C220 C221 -178.0(13)
C219 C220 C221 C222 2.1(16)
C219 C220 C221 C224 -171.1(12)
C220 C221 C222 C217 -0.8(18)
C224 C221 C222 C217 172.3(12)
C218 C217 C222 C221 -0.1(15)
B1 C217 C222 C221 -173.1(9)
C220 C219 C223 F13 136.0(14)
C218 C219 C223 F13 -39(2)
C220 C219 C223 F15 -45(2)
C218 C219 C223 F15 139.8(14)
C220 C219 C223 F14 -126.2(11)
C218 C219 C223 F14 58.3(16)
C220 C221 C224 F16 24(2)
C222 C221 C224 F16 -149.6(16)
C220 C221 C224 F18 -122.3(12)
C222 C221 C224 F18 64.3(17)
C220 C221 C224 F17 129.9(12)
C222 C221 C224 F17 -43.4(17)
C230 C225 C226 C227 2.8(14)
B1 C225 C226 C227 -167.9(9)
C225 C226 C227 C228 -7.5(15)
C225 C226 C227 C231 170.2(8)
C226 C227 C228 C229 3.9(15)
C231 C227 C228 C229 -173.6(9)
C227 C228 C229 C232 -174.6(8)
C227 C228 C229 C230 3.9(17)
C226 C225 C230 C229 4.8(12)
B1 C225 C230 C229 175.4(7)
C228 C229 C230 C225 -8.6(16)
C232 C229 C230 C225 169.9(7)
C226 C227 C231 F21 -56.3(10)
C228 C227 C231 F21 121.2(11)
C226 C227 C231 F19 179.3(9)
C228 C227 C231 F19 -3.2(11)
C226 C227 C231 F119 -9(3)
C228 C227 C231 F119 169(3)
C226 C227 C231 F120 -129(3)
C228 C227 C231 F120 49(3)
C226 C227 C231 F121 111(3)
C228 C227 C231 F121 -71(3)
C226 C227 C231 F20 62.1(10)
C228 C227 C231 F20 -120.5(11)
C228 C229 C232 F23 114.5(11)
C230 C229 C232 F23 -64.2(10)
C228 C229 C232 F123 -69.1(12)
C230 C229 C232 F123 112.2(11)
C228 C229 C232 F22 -123.2(10)
C230 C229 C232 F22 58.2(10)
C228 C229 C232 F24 -8.7(12)
C230 C229 C232 F24 172.6(9)
C228 C229 C232 F122 56.1(14)
C230 C229 C232 F122 -122.5(12)
C228 C229 C232 F124 169.4(12)
C230 C229 C232 F124 -9.3(12)
C218 C217 B1 C201 34.6(10)
C222 C217 B1 C201 -153.1(8)
C218 C217 B1 C209 151.9(8)
C222 C217 B1 C209 -35.7(10)
C218 C217 B1 C225 -86.9(9)
C222 C217 B1 C225 85.5(9)
C202 C201 B1 C217 -147.9(7)
C206 C201 B1 C217 38.9(10)
C202 C201 B1 C209 89.9(8)
C206 C201 B1 C209 -83.3(9)
C202 C201 B1 C225 -31.9(9)
C206 C201 B1 C225 154.8(7)
C210 C209 B1 C217 -35.9(10)
C214 C209 B1 C217 148.1(7)
C210 C209 B1 C201 86.2(9)
C214 C209 B1 C201 -89.8(8)
C210 C209 B1 C225 -151.8(8)
C214 C209 B1 C225 32.2(10)
C226 C225 B1 C217 84.5(8)
C230 C225 B1 C217 -85.6(8)
C226 C225 B1 C201 -36.8(9)
C230 C225 B1 C201 153.1(7)
C226 C225 B1 C209 -154.0(7)
C230 C225 B1 C209 35.9(10)
